data_7200458
loop_
_publ_author_name
'Turner, David R.'
'MacDonald, Rose'
'Teng Lee, Wan'
'Batten, Stuart R.'

_publ_section_title
;
 Ammonium salts of carbamoyldicyanomethanide, C(CN)2(CONH2)&#x2212;:
 Effects of hydrogen-bonding cations on anionic networks
;
_journal_issue 2
_journal_name_full CrystEngComm
_journal_page_first 298
_journal_paper_doi 10.1039/b815926b
_journal_volume 11
_journal_year 2009
_chemical_formula_moiety 'C4 H2 N3 O, C N H6'
_chemical_formula_sum 'C5 H8 N4 O'
_chemical_formula_weight 140.15
_chemical_name_common MeH3cdm
_chemical_name_systematic
;
Methylammonium carbamoyldicyanomethanide
;
_space_group_IT_number 14
_symmetry_cell_setting monoclinic
_symmetry_space_group_name_Hall '-P 2yn'
_symmetry_space_group_name_H-M 'P 1 21/n 1'
_atom_sites_solution_hydrogens geom
_atom_sites_solution_primary direct
_atom_sites_solution_secondary difmap
_audit_creation_method SHELXL-97
_cell_angle_alpha 90.00
_cell_angle_beta 103.573(4)
_cell_angle_gamma 90.00
_cell_formula_units_Z 4
_cell_length_a 5.8451(3)
_cell_length_b 12.8144(6)
_cell_length_c 9.5395(5)
_cell_measurement_reflns_used 3840
_cell_measurement_temperature 123(1)
_cell_measurement_theta_max 27.49
_cell_measurement_theta_min 2.71
_cell_volume 694.57(6)
_computing_cell_refinement 'Bruker SMART (Bruker)'
_computing_data_collection 'Bruker SMART (Bruker)'
_computing_data_reduction 'Bruker SAINT (Bruker)'
_computing_molecular_graphics 'X-Seed (Barbour, 1999)'
_computing_publication_material 'CIFTAB (Sheldrick, 1997)'
_computing_structure_refinement 'SHELXL-97 (Sheldrick, 1997)'
_computing_structure_solution 'SHELXS-97 (Sheldrick, 1990)'
_diffrn_ambient_temperature 123(1)
_diffrn_measured_fraction_theta_full 0.963
_diffrn_measured_fraction_theta_max 0.963
_diffrn_measurement_device_type 'Bruker X8 Apex II CCD'
_diffrn_measurement_method 'phi and omega scans'
_diffrn_radiation_monochromator graphite
_diffrn_radiation_source 'fine-focus sealed tube'
_diffrn_radiation_type MoK\a
_diffrn_radiation_wavelength 0.71073
_diffrn_reflns_av_R_equivalents 0.0382
_diffrn_reflns_av_sigmaI/netI 0.0570
_diffrn_reflns_limit_h_max 7
_diffrn_reflns_limit_h_min -6
_diffrn_reflns_limit_k_max 16
_diffrn_reflns_limit_k_min -12
_diffrn_reflns_limit_l_max 12
_diffrn_reflns_limit_l_min -12
_diffrn_reflns_number 3840
_diffrn_reflns_theta_full 27.49
_diffrn_reflns_theta_max 27.49
_diffrn_reflns_theta_min 2.71
_exptl_absorpt_coefficient_mu 0.100
_exptl_absorpt_correction_T_max 0.9803
_exptl_absorpt_correction_T_min 0.9764
_exptl_absorpt_correction_type multi-scan
_exptl_absorpt_process_details SADABS
_exptl_crystal_colour colourless
_exptl_crystal_density_diffrn 1.340
_exptl_crystal_density_method 'not measured'
_exptl_crystal_description block
_exptl_crystal_F_000 296
_exptl_crystal_size_max 0.24
_exptl_crystal_size_mid 0.20
_exptl_crystal_size_min 0.20
_refine_diff_density_max 0.225
_refine_diff_density_min -0.264
_refine_diff_density_rms 0.055
_refine_ls_extinction_method none
_refine_ls_goodness_of_fit_ref 1.137
_refine_ls_hydrogen_treatment mixed
_refine_ls_matrix_type full
_refine_ls_number_parameters 112
_refine_ls_number_reflns 1539
_refine_ls_number_restraints 0
_refine_ls_restrained_S_all 1.137
_refine_ls_R_factor_all 0.0695
_refine_ls_R_factor_gt 0.0554
_refine_ls_shift/su_max 0.000
_refine_ls_shift/su_mean 0.000
_refine_ls_structure_factor_coef Fsqd
_refine_ls_weighting_details 'calc w=1/[\s^2^(Fo^2^)+(0.2000P)^2^+0.0000P] where P=(Fo^2^+2Fc^2^)/3'
_refine_ls_weighting_scheme calc
_refine_ls_wR_factor_gt 0.1185
_refine_ls_wR_factor_ref 0.1279
_reflns_number_gt 1286
_reflns_number_total 1539
_reflns_threshold_expression >2sigma(I)
_cod_data_source_file b815926b.txt
_cod_data_source_block 2
_cod_depositor_comments
;
The following automatic conversions were performed:
'_exptl_absorpt_correction_type' value 'Multi-scan' changed to
'multi-scan' according to
'/home/saulius/struct/CIF-dictionaries/cif_core.dic' dictionary named
'cif_core.dic' version 2.4.1 from 2010-06-29.

Automatic conversion script
Id: cif_fix_enum 1527 2010-12-29 10:47:43Z saulius 
;
_cod_original_sg_symbol_H-M P21/n
_cod_database_code 7200458

loop_
_symmetry_equiv_pos_as_xyz
'x, y, z'
'-x+1/2, y+1/2, -z+1/2'
'-x, -y, -z'
'x-1/2, -y-1/2, z-1/2'

loop_
_atom_site_label
_atom_site_type_symbol
_atom_site_fract_x
_atom_site_fract_y
_atom_site_fract_z
_atom_site_U_iso_or_equiv
_atom_site_adp_type
_atom_site_occupancy
_atom_site_symmetry_multiplicity
_atom_site_calc_flag
_atom_site_refinement_flags
_atom_site_disorder_assembly
_atom_site_disorder_group
O1 O -0.0843(2) 0.24353(11) 0.29627(13) 0.0202(4) Uani 1 1 d . . .
N1 N 0.1441(3) 0.28654(15) 0.51399(18) 0.0234(4) Uani 1 1 d . . .
N2 N 0.6644(3) 0.13170(14) 0.55674(17) 0.0257(4) Uani 1 1 d . . .
N3 N 0.2254(3) 0.08370(14) 0.11181(16) 0.0236(4) Uani 1 1 d . . .
N4 N 0.0801(3) 0.10446(14) 0.78881(17) 0.0187(4) Uani 1 1 d . . .
C1 C 0.2930(3) 0.17009(15) 0.36010(18) 0.0167(4) Uani 1 1 d . . .
C2 C 0.1071(3) 0.23485(15) 0.38839(19) 0.0170(4) Uani 1 1 d . . .
C3 C 0.4996(3) 0.14818(15) 0.46649(19) 0.0184(4) Uani 1 1 d . . .
C4 C 0.2571(3) 0.12242(15) 0.22429(19) 0.0181(4) Uani 1 1 d . . .
C5 C 0.2101(4) 0.02524(17) 0.7258(3) 0.0325(5) Uani 1 1 d . . .
H5B H 0.2177 0.0468 0.6285 0.049 Uiso 1 1 calc R . .
H5C H 0.1288 -0.0420 0.7210 0.049 Uiso 1 1 calc R . .
H5A H 0.3700 0.0184 0.7862 0.049 Uiso 1 1 calc R . .
H1A H 0.015(4) 0.3222(18) 0.533(2) 0.029(6) Uiso 1 1 d . . .
H1B H 0.262(4) 0.2775(18) 0.576(2) 0.023(6) Uiso 1 1 d . . .
H4A H -0.070(5) 0.118(2) 0.725(3) 0.049(8) Uiso 1 1 d . . .
H4B H 0.176(4) 0.1648(19) 0.804(2) 0.034(7) Uiso 1 1 d . . .
H4C H 0.065(4) 0.0880(19) 0.882(3) 0.043(7) Uiso 1 1 d . . .

loop_
_atom_site_aniso_label
_atom_site_aniso_U_11
_atom_site_aniso_U_22
_atom_site_aniso_U_33
_atom_site_aniso_U_23
_atom_site_aniso_U_13
_atom_site_aniso_U_12
O1 0.0174(7) 0.0257(8) 0.0146(6) 0.0007(6) -0.0021(5) 0.0044(6)
N1 0.0201(9) 0.0307(11) 0.0157(8) -0.0050(8) -0.0030(7) 0.0069(8)
N2 0.0199(9) 0.0330(11) 0.0212(8) -0.0017(8) -0.0012(7) 0.0041(8)
N3 0.0243(10) 0.0270(10) 0.0187(8) -0.0005(7) 0.0036(7) 0.0010(8)
N4 0.0173(9) 0.0213(10) 0.0154(8) -0.0002(7) -0.0002(6) -0.0002(7)
C1 0.0161(9) 0.0194(11) 0.0132(8) 0.0007(7) 0.0005(7) 0.0008(8)
C2 0.0179(9) 0.0162(10) 0.0154(8) 0.0012(7) 0.0006(7) -0.0006(8)
C3 0.0188(10) 0.0188(11) 0.0184(9) -0.0018(8) 0.0061(8) 0.0001(8)
C4 0.0153(9) 0.0191(11) 0.0191(9) 0.0036(8) 0.0025(7) 0.0008(8)
C5 0.0269(12) 0.0226(12) 0.0515(14) -0.0025(11) 0.0164(10) 0.0020(9)

loop_
_atom_type_symbol
_atom_type_description
_atom_type_scat_dispersion_real
_atom_type_scat_dispersion_imag
_atom_type_scat_source
C C 0.0033 0.0016 'International Tables Vol C Tables 4.2.6.8 and 6.1.1.4'
H H 0.0000 0.0000 'International Tables Vol C Tables 4.2.6.8 and 6.1.1.4'
N N 0.0061 0.0033 'International Tables Vol C Tables 4.2.6.8 and 6.1.1.4'
O O 0.0106 0.0060 'International Tables Vol C Tables 4.2.6.8 and 6.1.1.4'

loop_
_geom_angle_atom_site_label_1
_geom_angle_atom_site_label_2
_geom_angle_atom_site_label_3
_geom_angle
_geom_angle_site_symmetry_1
_geom_angle_site_symmetry_3
_geom_angle_publ_flag
C2 N1 H1A 116.5(14) . . ?
C2 N1 H1B 121.0(16) . . ?
H1A N1 H1B 121(2) . . ?
C5 N4 H4A 110.0(16) . . ?
C5 N4 H4B 106.2(15) . . ?
H4A N4 H4B 112(2) . . ?
C5 N4 H4C 113.9(16) . . ?
H4A N4 H4C 111(2) . . ?
H4B N4 H4C 103(2) . . ?
C4 C1 C3 119.64(17) . . ?
C4 C1 C2 117.89(17) . . ?
C3 C1 C2 122.34(16) . . ?
O1 C2 N1 120.80(18) . . ?
O1 C2 C1 120.47(16) . . ?
N1 C2 C1 118.73(17) . . ?
N2 C3 C1 177.64(19) . . ?
N3 C4 C1 179.3(2) . . ?
N4 C5 H5B 109.5 . . ?
N4 C5 H5C 109.5 . . ?
H5B C5 H5C 109.5 . . ?
N4 C5 H5A 109.5 . . ?
H5B C5 H5A 109.5 . . ?
H5C C5 H5A 109.5 . . ?

loop_
_geom_bond_atom_site_label_1
_geom_bond_atom_site_label_2
_geom_bond_distance
_geom_bond_site_symmetry_2
_geom_bond_publ_flag
O1 C2 1.255(2) . ?
N1 C2 1.341(2) . ?
N1 H1A 0.94(2) . ?
N1 H1B 0.80(2) . ?
N2 C3 1.151(2) . ?
N3 C4 1.157(2) . ?
N4 C5 1.478(3) . ?
N4 H4A 0.96(3) . ?
N4 H4B 0.95(3) . ?
N4 H4C 0.94(3) . ?
C1 C4 1.403(2) . ?
C1 C3 1.411(3) . ?
C1 C2 1.442(3) . ?
C5 H5B 0.9800 . ?
C5 H5C 0.9800 . ?
C5 H5A 0.9800 . ?

loop_
_geom_hbond_atom_site_label_D
_geom_hbond_atom_site_label_H
_geom_hbond_atom_site_label_A
_geom_hbond_distance_DH
_geom_hbond_distance_HA
_geom_hbond_distance_DA
_geom_hbond_angle_DHA
_geom_hbond_site_symmetry_A
N1 H1A N3 0.94(2) 2.34(2) 3.271(2) 172.2(19) 4_566
N1 H1B O1 0.80(2) 2.10(2) 2.813(2) 148(2) 4_666
N4 H4A N2 0.96(3) 1.96(3) 2.899(2) 165(2) 1_455
N4 H4B O1 0.95(3) 1.84(3) 2.753(2) 161(2) 4_666
N4 H4C N3 0.94(3) 2.17(3) 3.010(2) 148(2) 1_556

loop_
_cod_related_entry_id
_cod_related_entry_database
_cod_related_entry_code
1 ChemSpider 30653554
